data_1531780
loop_
_publ_author_name
'Moeller, A.'

_publ_section_title
;
 Das gemischtvalente ternaere Oxoferrat(II,III) K3 (Fe2 O4) - eine
 aufgefuellte Variante des K2 (Fe2 O4) - Typs
;
_journal_name_full 'Zeitschrift fuer Anorganische und Allgemeine Chemie'
_journal_page_first 2537
_journal_page_last 2541
_journal_volume 627
_journal_year 2001
_chemical_formula_sum 'Fe2 K2 O4'
_chemical_name_systematic 'K2 (Fe2 O4)'
_space_group_IT_number 61
_symmetry_space_group_name_Hall '-P 2ac 2ab'
_symmetry_space_group_name_H-M 'P b c a'
_cell_angle_alpha 90
_cell_angle_beta 90
_cell_angle_gamma 90
_cell_formula_units_Z 8
_cell_length_a 5.5918
_cell_length_b 11.221
_cell_length_c 15.928
_cell_volume 999.412
_citation_journal_id_ASTM ZAACAB
_cod_data_source_file Moeller_ZAACAB_2001_51.cif
_cod_data_source_block Fe2K2O4
_cod_original_cell_volume 999.4117
_cod_database_code 1531780

loop_
_symmetry_equiv_pos_as_xyz
x,y,z
-x+1/2,-y,z+1/2
x+1/2,-y+1/2,-z
-x,y+1/2,-z+1/2
-x,-y,-z
x-1/2,y,-z-1/2
-x-1/2,y-1/2,z
x,-y-1/2,z-1/2

loop_
_atom_site_label
_atom_site_type_symbol
_atom_site_fract_x
_atom_site_fract_y
_atom_site_fract_z
_atom_site_occupancy
_atom_site_U_iso_or_equiv
Fe2 Fe+3 0.2829 0.26452 0.06429 1 0.0
K1 K+1 0.7557 0.01093 0.06118 1 0.0
Fe1 Fe+3 0.25696 0.00965 0.18906 1 0.0
K2 K+1 0.801 0.26399 0.18414 1 0.0
O4 O-2 0.9381 0.9801 0.2153 1 0.0
O2 O-2 0.1556 0.4095 0.1015 1 0.0
O1 O-2 0.5774 0.2968 0.0166 1 0.0
O3 O-2 0.3134 0.1662 0.1564 1 0.0
